data_7226674
loop_
_publ_author_name
'Saikia, Basanta'
'Khatioda, Rajiv'
'Bora, Pranita'
'Sarma, Bipul'

_publ_section_title
;
 Pyridine N-oxides as coformers in the development of drug cocrystals
;
_journal_issue 43
_journal_name_full CrystEngComm
_journal_page_first 8454
_journal_paper_doi 10.1039/C6CE01838F
_journal_volume 18
_journal_year 2016
_chemical_formula_sum 'C13 H13 N O3'
_chemical_formula_weight 231.24
_chemical_name_systematic
; 
 ? 
;
_space_group_IT_number 14
_symmetry_cell_setting monoclinic
_symmetry_space_group_name_Hall '-P 2yn'
_symmetry_space_group_name_H-M 'P 1 21/n 1'
_atom_sites_solution_hydrogens geom
_atom_sites_solution_primary direct
_atom_sites_solution_secondary difmap
_audit_creation_method SHELXL-97
_audit_update_record
;
2016-09-26 deposited with the CCDC.
2016-09-29 downloaded from the CCDC.
;
_cell_angle_alpha 90.00
_cell_angle_beta 95.620(5)
_cell_angle_gamma 90.00
_cell_formula_units_Z 4
_cell_length_a 11.6691(9)
_cell_length_b 6.8681(5)
_cell_length_c 14.3968(9)
_cell_measurement_reflns_used 1293
_cell_measurement_temperature 296(2)
_cell_measurement_theta_max 22.45
_cell_measurement_theta_min 2.36
_cell_volume 1148.28(14)
_computing_cell_refinement 'Bruker SAINT'
_computing_data_collection 'Bruker APEX2'
_computing_data_reduction 'Bruker SAINT'
_computing_structure_refinement 'SHELXL-97 (Sheldrick, 1997)'
_computing_structure_solution 'SHELXS-97 (Sheldrick, 1990)'
_diffrn_ambient_temperature 296(2)
_diffrn_measured_fraction_theta_full 0.981
_diffrn_measured_fraction_theta_max 0.981
_diffrn_measurement_device_type 'Bruker APEX-II CCD'
_diffrn_measurement_method '\f and \w scans'
_diffrn_radiation_monochromator graphite
_diffrn_radiation_source 'fine-focus sealed tube'
_diffrn_radiation_type MoK\a
_diffrn_radiation_wavelength 0.71073
_diffrn_reflns_av_R_equivalents 0.0389
_diffrn_reflns_av_sigmaI/netI 0.0421
_diffrn_reflns_limit_h_max 14
_diffrn_reflns_limit_h_min -13
_diffrn_reflns_limit_k_max 8
_diffrn_reflns_limit_k_min -6
_diffrn_reflns_limit_l_max 16
_diffrn_reflns_limit_l_min -17
_diffrn_reflns_number 8593
_diffrn_reflns_theta_full 26.19
_diffrn_reflns_theta_max 26.19
_diffrn_reflns_theta_min 2.15
_exptl_absorpt_coefficient_mu 0.096
_exptl_absorpt_correction_T_max 0.982
_exptl_absorpt_correction_T_min 0.972
_exptl_absorpt_correction_type multi-scan
_exptl_absorpt_process_details SADABS
_exptl_crystal_colour purple
_exptl_crystal_density_diffrn 1.338
_exptl_crystal_density_method 'not measured'
_exptl_crystal_description Block
_exptl_crystal_F_000 506
_exptl_crystal_recrystallization_method 'Re-crystallisation from solvent: Methanol'
_exptl_crystal_size_max 0.37
_exptl_crystal_size_mid 0.25
_exptl_crystal_size_min 0.19
_refine_diff_density_max 0.202
_refine_diff_density_min -0.353
_refine_diff_density_rms 0.079
_refine_ls_extinction_method none
_refine_ls_goodness_of_fit_ref 0.790
_refine_ls_hydrogen_treatment mixed
_refine_ls_matrix_type full
_refine_ls_number_parameters 170
_refine_ls_number_reflns 2274
_refine_ls_number_restraints 0
_refine_ls_restrained_S_all 0.790
_refine_ls_R_factor_all 0.1009
_refine_ls_R_factor_gt 0.0524
_refine_ls_shift/su_max 0.000
_refine_ls_shift/su_mean 0.000
_refine_ls_structure_factor_coef Fsqd
_refine_ls_weighting_details 'calc w=1/[\s^2^(Fo^2^)+(0.1000P)^2^+0.3734P] where P=(Fo^2^+2Fc^2^)/3'
_refine_ls_weighting_scheme calc
_refine_ls_wR_factor_gt 0.1293
_refine_ls_wR_factor_ref 0.1665
_reflns_number_gt 1213
_reflns_number_total 2274
_reflns_threshold_expression >2sigma(I)
_cod_data_source_file c6ce01838f2.cif
_cod_data_source_block bs_acrno_1_0m_a
_cod_depositor_comments
;
The following automatic conversions were performed:

'_symmetry_cell_setting' value 'Monoclinic' changed to 'monoclinic'
according to
/usr/data/users/saulius/crontab/automatic-downloads/rss-feeds/RSC/lib/dictionaries/cif_core.dic
dictionary named 'cif_core.dic' version 2.4.2 from 2011-04-26.

Automatic conversion script
Id: cif_fix_values 4268 2015-11-12 08:31:59Z antanas 

 Adding full bibliography for 7226673--7226678.cif.
;
_cod_original_sg_symbol_H-M P2(1)/n
_cod_database_code 7226674

loop_
_symmetry_equiv_pos_as_xyz
'x, y, z'
'-x+1/2, y+1/2, -z+1/2'
'-x, -y, -z'
'x-1/2, -y-1/2, z-1/2'

loop_
_atom_site_label
_atom_site_type_symbol
_atom_site_fract_x
_atom_site_fract_y
_atom_site_fract_z
_atom_site_U_iso_or_equiv
_atom_site_adp_type
_atom_site_occupancy
_atom_site_symmetry_multiplicity
_atom_site_calc_flag
_atom_site_refinement_flags
N1 N 0.61051(14) 0.3617(2) 0.28193(11) 0.0448(5) Uani 1 1 d .
O1 O 0.49704(13) 0.3644(2) 0.27274(12) 0.0709(5) Uani 1 1 d .
O2 O 0.3736(2) 0.7001(3) 0.21496(14) 0.0737(6) Uani 1 1 d .
O3 O 0.35254(16) 1.0615(4) 0.30957(13) 0.0761(6) Uani 1 1 d .
C9 C 0.66827(17) 0.3620(3) 0.20357(12) 0.0413(5) Uani 1 1 d .
C8 C 0.79030(17) 0.3627(3) 0.21264(13) 0.0428(5) Uani 1 1 d .
C5 C 0.79007(18) 0.3609(3) 0.37999(12) 0.0445(5) Uani 1 1 d .
C6 C 0.66820(18) 0.3594(3) 0.36952(13) 0.0438(5) Uani 1 1 d .
C7 C 0.84947(17) 0.3623(3) 0.30126(14) 0.0459(5) Uani 1 1 d .
H7 H 0.9296 0.3630 0.3077 0.055 Uiso 1 1 calc R
C10 C 0.6053(2) 0.3633(3) 0.11451(14) 0.0558(6) Uani 1 1 d .
H10 H 0.5252 0.3644 0.1089 0.067 Uiso 1 1 calc R
C13 C 0.8465(2) 0.3636(3) 0.12850(15) 0.0572(6) Uani 1 1 d .
H13 H 0.9265 0.3641 0.1318 0.069 Uiso 1 1 calc R
C1 C 0.6049(2) 0.3554(3) 0.44905(16) 0.0638(7) Uani 1 1 d .
H1 H 0.5248 0.3533 0.4420 0.077 Uiso 1 1 calc R
C4 C 0.8457(2) 0.3605(3) 0.47292(15) 0.0636(7) Uani 1 1 d .
H4 H 0.9256 0.3625 0.4824 0.076 Uiso 1 1 calc R
C11 C 0.6634(3) 0.3629(4) 0.03742(15) 0.0680(8) Uani 1 1 d .
H11 H 0.6222 0.3619 -0.0212 0.082 Uiso 1 1 calc R
C12 C 0.7834(3) 0.3638(3) 0.04384(15) 0.0681(8) Uani 1 1 d .
H12 H 0.8208 0.3645 -0.0103 0.082 Uiso 1 1 calc R
C3 C 0.7832(3) 0.3572(4) 0.54743(16) 0.0793(9) Uani 1 1 d .
H3 H 0.8208 0.3565 0.6075 0.095 Uiso 1 1 calc R
C2 C 0.6631(3) 0.3548(4) 0.53508(17) 0.0796(9) Uani 1 1 d .
H2 H 0.6221 0.3527 0.5873 0.096 Uiso 1 1 calc R
H1B H 0.369(3) 0.953(6) 0.278(2) 0.131(15) Uiso 1 1 d .
H1A H 0.405(3) 1.150(4) 0.2959(19) 0.085(9) Uiso 1 1 d .
H2A H 0.413(3) 0.606(5) 0.2344(19) 0.091(11) Uiso 1 1 d .
H2B H 0.295(3) 0.650(4) 0.2071(18) 0.098(10) Uiso 1 1 d .

loop_
_atom_site_aniso_label
_atom_site_aniso_U_11
_atom_site_aniso_U_22
_atom_site_aniso_U_33
_atom_site_aniso_U_23
_atom_site_aniso_U_13
_atom_site_aniso_U_12
N1 0.0417(10) 0.0405(11) 0.0525(9) 0.0045(8) 0.0062(8) 0.0019(8)
O1 0.0401(9) 0.0745(12) 0.0986(12) 0.0164(9) 0.0086(8) 0.0011(8)
O2 0.0613(13) 0.0709(14) 0.0896(13) 0.0067(11) 0.0105(10) 0.0020(11)
O3 0.0608(12) 0.0815(16) 0.0875(13) 0.0020(12) 0.0152(9) -0.0084(11)
C9 0.0517(13) 0.0285(11) 0.0434(10) 0.0016(8) 0.0032(9) -0.0002(9)
C8 0.0487(13) 0.0313(12) 0.0495(11) -0.0009(9) 0.0100(9) -0.0003(9)
C5 0.0551(14) 0.0327(12) 0.0448(11) -0.0011(9) 0.0002(9) 0.0020(10)
C6 0.0549(14) 0.0316(12) 0.0461(11) 0.0018(9) 0.0111(9) 0.0044(10)
C7 0.0390(12) 0.0413(13) 0.0570(12) -0.0013(10) 0.0022(9) 0.0021(9)
C10 0.0672(16) 0.0437(14) 0.0532(12) 0.0020(10) -0.0110(11) -0.0004(11)
C13 0.0694(16) 0.0459(14) 0.0605(13) -0.0013(10) 0.0266(12) 0.0011(11)
C1 0.0790(17) 0.0527(16) 0.0640(14) 0.0040(11) 0.0291(12) 0.0072(12)
C4 0.0817(18) 0.0504(15) 0.0544(13) -0.0014(10) -0.0152(12) 0.0034(13)
C11 0.107(2) 0.0517(16) 0.0421(12) 0.0004(10) -0.0063(13) -0.0004(15)
C12 0.115(2) 0.0466(16) 0.0466(12) -0.0002(10) 0.0271(14) 0.0016(15)
C3 0.135(3) 0.0609(19) 0.0393(12) -0.0013(11) -0.0044(14) 0.0109(18)
C2 0.129(3) 0.0647(19) 0.0497(14) 0.0035(12) 0.0306(16) 0.0147(17)

loop_
_atom_type_symbol
_atom_type_description
_atom_type_scat_dispersion_real
_atom_type_scat_dispersion_imag
_atom_type_scat_source
C C 0.0033 0.0016 'International Tables Vol C Tables 4.2.6.8 and 6.1.1.4'
H H 0.0000 0.0000 'International Tables Vol C Tables 4.2.6.8 and 6.1.1.4'
N N 0.0061 0.0033 'International Tables Vol C Tables 4.2.6.8 and 6.1.1.4'
O O 0.0106 0.0060 'International Tables Vol C Tables 4.2.6.8 and 6.1.1.4'

loop_
_geom_angle_atom_site_label_1
_geom_angle_atom_site_label_2
_geom_angle_atom_site_label_3
_geom_angle
O1 N1 C9 119.20(16)
O1 N1 C6 119.40(16)
C9 N1 C6 121.40(17)
N1 C9 C10 119.54(19)
N1 C9 C8 119.68(17)
C10 C9 C8 120.78(18)
C7 C8 C9 119.27(17)
C7 C8 C13 123.29(19)
C9 C8 C13 117.44(18)
C7 C5 C6 119.41(17)
C7 C5 C4 123.3(2)
C6 C5 C4 117.32(19)
N1 C6 C5 119.72(17)
N1 C6 C1 119.6(2)
C5 C6 C1 120.7(2)
C5 C7 C8 120.51(19)
C11 C10 C9 119.0(2)
C12 C13 C8 120.4(2)
C2 C1 C6 118.9(3)
C3 C4 C5 120.8(2)
C10 C11 C12 121.7(2)
C13 C12 C11 120.7(2)
C4 C3 C2 120.7(2)
C1 C2 C3 121.6(2)

loop_
_geom_bond_atom_site_label_1
_geom_bond_atom_site_label_2
_geom_bond_distance
N1 O1 1.318(2)
N1 C9 1.370(2)
N1 C6 1.370(2)
C9 C10 1.414(3)
C9 C8 1.417(3)
C8 C7 1.390(3)
C8 C13 1.433(3)
C5 C7 1.385(3)
C5 C6 1.415(3)
C5 C4 1.429(3)
C6 C1 1.422(3)
C10 C11 1.356(3)
C13 C12 1.360(3)
C1 C2 1.353(4)
C4 C3 1.355(3)
C11 C12 1.394(4)
C3 C2 1.395(4)
